data_4088937
loop_
_publ_author_name
'Gao, De-Wei'
'Gu, Yiting'
'Wang, Shao-Bo'
'Gu, Qing'
'You, Shu-Li'

_publ_section_title
;
 Palladium(0)-Catalyzed Asymmetric C--H Alkenylation for Efficient
 Synthesis of Planar Chiral Ferrocenes
;
_journal_issue 18
_journal_name_full Organometallics
_journal_page_first 3227
_journal_paper_doi 10.1021/acs.organomet.6b00569
_journal_volume 35
_journal_year 2016
_chemical_absolute_configuration ad
_chemical_formula_sum 'C26 H25 Fe N O2'
_chemical_formula_weight 439.32
_space_group_crystal_system monoclinic
_space_group_IT_number 4
_space_group_name_Hall 'P 2yb'
_space_group_name_H-M_alt 'P 1 21 1'
_atom_sites_solution_hydrogens geom
_audit_creation_method SHELXL-2013
_cell_angle_alpha 90
_cell_angle_beta 90.147(2)
_cell_angle_gamma 90
_cell_formula_units_Z 4
_cell_length_a 10.5015(8)
_cell_length_b 15.2421(11)
_cell_length_c 12.9606(10)
_cell_measurement_reflns_used 4735
_cell_measurement_temperature 296(2)
_cell_measurement_theta_max 49.368
_cell_measurement_theta_min 4.710
_cell_volume 2074.5(3)
_computing_cell_refinement 'Bruker SAINT'
_computing_data_collection 'Bruker APEX2'
_computing_data_reduction 'Bruker SAINT'
_computing_molecular_graphics 'Bruker SHELXTL'
_computing_publication_material 'Bruker SHELXTL'
_computing_structure_refinement 'SHELXL-2013 (Sheldrick, 2013)'
_computing_structure_solution 'SHELXS-97 (Sheldrick, 2008)'
_diffrn_ambient_temperature 296(2)
_diffrn_measured_fraction_theta_full 1.000
_diffrn_measured_fraction_theta_max 1.000
_diffrn_measurement_device_type 'Bruker APEX-II CCD'
_diffrn_measurement_method '\f and \w scans'
_diffrn_radiation_type MoK\a
_diffrn_radiation_wavelength 0.71073
_diffrn_reflns_av_R_equivalents 0.0246
_diffrn_reflns_av_unetI/netI 0.0519
_diffrn_reflns_Laue_measured_fraction_full 1.000
_diffrn_reflns_Laue_measured_fraction_max 1.000
_diffrn_reflns_limit_h_max 12
_diffrn_reflns_limit_h_min -12
_diffrn_reflns_limit_k_max 18
_diffrn_reflns_limit_k_min -18
_diffrn_reflns_limit_l_max 11
_diffrn_reflns_limit_l_min -15
_diffrn_reflns_number 15278
_diffrn_reflns_point_group_measured_fraction_full 0.990
_diffrn_reflns_point_group_measured_fraction_max 0.988
_diffrn_reflns_theta_full 25.242
_diffrn_reflns_theta_max 25.999
_diffrn_reflns_theta_min 1.571
_exptl_absorpt_coefficient_mu 0.750
_exptl_absorpt_correction_T_max 0.7456
_exptl_absorpt_correction_T_min 0.6852
_exptl_absorpt_correction_type multi-scan
_exptl_absorpt_process_details sadabs
_exptl_crystal_colour yellow
_exptl_crystal_density_diffrn 1.407
_exptl_crystal_description prismatic
_exptl_crystal_F_000 920
_exptl_crystal_size_max 0.180
_exptl_crystal_size_mid 0.140
_exptl_crystal_size_min 0.110
_refine_diff_density_max 0.192
_refine_diff_density_min -0.163
_refine_diff_density_rms 0.035
_refine_ls_abs_structure_details
; 
 Flack x determined using 2827 quotients [(I+)-(I-)]/[(I+)+(I-)] 
 (Parsons and Flack (2004), Acta Cryst. A60, s61). 
;
_refine_ls_abs_structure_Flack 0.008(8)
_refine_ls_extinction_coef 0.0018(4)
_refine_ls_extinction_expression Fc^*^=kFc[1+0.001xFc^2^\l^3^/sin(2\q)]^-1/4^
_refine_ls_extinction_method SHELXL
_refine_ls_goodness_of_fit_ref 0.999
_refine_ls_hydrogen_treatment constr
_refine_ls_matrix_type full
_refine_ls_number_parameters 544
_refine_ls_number_reflns 8038
_refine_ls_number_restraints 1
_refine_ls_restrained_S_all 0.998
_refine_ls_R_factor_all 0.0434
_refine_ls_R_factor_gt 0.0298
_refine_ls_shift/su_max 0.000
_refine_ls_shift/su_mean 0.000
_refine_ls_structure_factor_coef Fsqd
_refine_ls_weighting_details 'w=1/[\s^2^(Fo^2^)+(0.0163P)^2^] where P=(Fo^2^+2Fc^2^)/3'
_refine_ls_weighting_scheme calc
_refine_ls_wR_factor_gt 0.0588
_refine_ls_wR_factor_ref 0.0638
_reflns_Friedel_coverage 0.902
_reflns_Friedel_fraction_full 0.980
_reflns_Friedel_fraction_max 0.976
_reflns_number_gt 6727
_reflns_number_total 8038
_reflns_threshold_expression 'I > 2\s(I)'
_cod_data_source_file om6b00569_si_002.cif
_cod_data_source_block mo_dm16055_0m
_cod_original_sg_symbol_H-M 'P 21'
_cod_database_code 4088937
_shelx_space_group_comment
; 
The symmetry employed for this shelxl refinement is uniquely defined 
by the following loop, which should always be used as a source of 
symmetry information in preference to the above space-group names. 
They are only intended as comments. 
;
_shelx_estimated_absorpt_t_min 0.877
_shelx_estimated_absorpt_t_max 0.922
_shelxl_version_number 2013-4

loop_
_space_group_symop_operation_xyz
'x, y, z'
'-x, y+1/2, -z'

loop_
_atom_site_label
_atom_site_type_symbol
_atom_site_fract_x
_atom_site_fract_y
_atom_site_fract_z
_atom_site_U_iso_or_equiv
_atom_site_adp_type
_atom_site_occupancy
_atom_site_site_symmetry_order
_atom_site_calc_flag
_atom_site_refinement_flags_posn
_atom_site_refinement_flags_adp
Fe1 Fe 0.43123(4) 0.07372(3) -0.16206(4) 0.03749(13) Uani 1 1 d . .
Fe2 Fe 0.93519(5) 0.84440(3) 0.64771(4) 0.03947(14) Uani 1 1 d . .
N1 N 0.4663(3) -0.0640(2) 0.0803(2) 0.0517(9) Uani 1 1 d . .
N2 N 0.9061(3) 0.6982(2) 0.4110(2) 0.0487(8) Uani 1 1 d . .
O1 O 0.2607(2) -0.02305(19) 0.0800(2) 0.0549(7) Uani 1 1 d . .
O2 O 0.7036(2) 0.02078(16) -0.0060(2) 0.0451(6) Uani 1 1 d . .
H2 H 0.6431 -0.0041 0.0211 0.068 Uiso 1 1 calc R U
O3 O 1.1114(3) 0.7403(2) 0.4112(2) 0.0619(8) Uani 1 1 d . .
O4 O 0.6762(2) 0.78835(15) 0.4756(2) 0.0426(6) Uani 1 1 d . .
H4 H 0.7411 0.7612 0.4609 0.064 Uiso 1 1 calc R U
C1 C 0.2655(4) 0.0049(3) -0.1451(3) 0.0512(10) Uani 1 1 d . .
H1 H 0.1847 0.0286 -0.1198 0.061 Uiso 1 1 calc R U
C2 C 0.3042(4) 0.0020(3) -0.2486(3) 0.0549(11) Uani 1 1 d . .
H2A H 0.2554 0.0236 -0.3079 0.066 Uiso 1 1 calc R U
C3 C 0.4266(4) -0.0367(3) -0.2524(3) 0.0521(11) Uani 1 1 d . .
H3 H 0.4770 -0.0465 -0.3148 0.063 Uiso 1 1 calc R U
C4 C 0.4648(4) -0.0570(3) -0.1509(3) 0.0485(10) Uani 1 1 d . .
H4A H 0.5455 -0.0844 -0.1306 0.058 Uiso 1 1 calc R U
C5 C 0.3644(4) -0.0319(2) -0.0829(3) 0.0430(9) Uani 1 1 d . .
C6 C 0.3705(4) -0.0408(2) 0.0287(3) 0.0435(9) Uani 1 1 d . .
C7 C 0.2869(4) -0.0419(3) 0.1875(3) 0.0608(12) Uani 1 1 d . .
H7A H 0.2337 -0.0894 0.2121 0.073 Uiso 1 1 calc R U
H7B H 0.2722 0.0095 0.2300 0.073 Uiso 1 1 calc R U
C8 C 0.4270(4) -0.0680(3) 0.1895(3) 0.0578(11) Uani 1 1 d . .
H8A H 0.4764 -0.0274 0.2311 0.069 Uiso 1 1 calc R U
H8B H 0.4376 -0.1267 0.2170 0.069 Uiso 1 1 calc R U
C9 C 0.3995(4) 0.2073(3) -0.1463(3) 0.0466(10) Uani 1 1 d . .
H9 H 0.3165 0.2364 -0.1410 0.056 Uiso 1 1 calc R U
C10 C 0.4660(4) 0.1872(3) -0.2391(3) 0.0554(11) Uani 1 1 d . .
H10 H 0.4367 0.2010 -0.3091 0.067 Uiso 1 1 calc R U
C11 C 0.5827(4) 0.1440(3) -0.2134(3) 0.0491(10) Uani 1 1 d . .
H11 H 0.6478 0.1239 -0.2620 0.059 Uiso 1 1 calc R U
C12 C 0.5875(3) 0.1370(2) -0.1041(3) 0.0361(8) Uani 1 1 d . .
C13 C 0.4755(3) 0.1772(2) -0.0635(3) 0.0367(8) Uani 1 1 d . .
C14 C 0.4848(3) 0.1783(2) 0.0493(3) 0.0352(8) Uani 1 1 d . .
C15 C 0.3882(3) 0.2129(2) 0.1229(3) 0.0450(9) Uani 1 1 d . .
H15A H 0.3073 0.1838 0.1107 0.054 Uiso 1 1 calc R U
H15B H 0.3763 0.2752 0.1108 0.054 Uiso 1 1 calc R U
C16 C 0.4291(4) 0.1983(3) 0.2350(3) 0.0588(12) Uani 1 1 d . .
H16A H 0.3848 0.2400 0.2786 0.071 Uiso 1 1 calc R U
H16B H 0.4038 0.1398 0.2561 0.071 Uiso 1 1 calc R U
C17 C 0.5702(4) 0.2084(3) 0.2511(3) 0.0553(11) Uani 1 1 d . .
H17A H 0.5901 0.1992 0.3235 0.066 Uiso 1 1 calc R U
H17B H 0.5952 0.2678 0.2334 0.066 Uiso 1 1 calc R U
C18 C 0.6463(4) 0.1437(2) 0.1859(3) 0.0437(9) Uani 1 1 d . .
H18A H 0.7358 0.1596 0.1871 0.052 Uiso 1 1 calc R U
H18B H 0.6378 0.0850 0.2140 0.052 Uiso 1 1 calc R U
C19 C 0.5975(3) 0.1456(2) 0.0773(3) 0.0349(8) Uani 1 1 d . .
C20 C 0.6767(3) 0.1122(2) -0.0151(3) 0.0363(8) Uani 1 1 d . .
C21 C 0.8029(3) 0.1608(2) -0.0207(2) 0.0357(8) Uani 1 1 d . .
C22 C 0.8046(3) 0.2516(3) -0.0290(3) 0.0462(10) Uani 1 1 d . .
H22 H 0.7278 0.2817 -0.0346 0.055 Uiso 1 1 calc R U
C23 C 0.9166(4) 0.2980(3) -0.0291(3) 0.0509(10) Uani 1 1 d . .
H23 H 0.9150 0.3589 -0.0341 0.061 Uiso 1 1 calc R U
C24 C 1.0319(4) 0.2543(3) -0.0219(3) 0.0502(10) Uani 1 1 d . .
H24 H 1.1080 0.2854 -0.0225 0.060 Uiso 1 1 calc R U
C25 C 1.0325(4) 0.1649(3) -0.0138(3) 0.0527(10) Uani 1 1 d . .
H25 H 1.1097 0.1353 -0.0086 0.063 Uiso 1 1 calc R U
C26 C 0.9193(3) 0.1176(3) -0.0133(3) 0.0437(9) Uani 1 1 d . .
H26 H 0.9213 0.0568 -0.0080 0.052 Uiso 1 1 calc R U
C27 C 1.1044(4) 0.7784(3) 0.6324(3) 0.0563(11) Uani 1 1 d . .
H27 H 1.1840 0.8028 0.6054 0.068 Uiso 1 1 calc R U
C28 C 1.0664(5) 0.7779(3) 0.7367(3) 0.0642(13) Uani 1 1 d . .
H28 H 1.1148 0.8027 0.7945 0.077 Uiso 1 1 calc R U
C29 C 0.9465(5) 0.7380(3) 0.7435(3) 0.0592(12) Uani 1 1 d . .
H29 H 0.8975 0.7295 0.8070 0.071 Uiso 1 1 calc R U
C30 C 0.9076(4) 0.7128(3) 0.6434(3) 0.0479(10) Uani 1 1 d . .
H30 H 0.8283 0.6827 0.6253 0.057 Uiso 1 1 calc R U
C31 C 1.0072(4) 0.7373(2) 0.5737(3) 0.0417(9) Uani 1 1 d . .
C32 C 1.0018(4) 0.7235(2) 0.4621(3) 0.0421(9) Uani 1 1 d . .
C33 C 1.0842(5) 0.7182(4) 0.3043(3) 0.0732(14) Uani 1 1 d . .
H33A H 1.1357 0.6690 0.2821 0.088 Uiso 1 1 calc R U
H33B H 1.1013 0.7679 0.2595 0.088 Uiso 1 1 calc R U
C34 C 0.9459(4) 0.6950(3) 0.3016(3) 0.0563(11) Uani 1 1 d . .
H34A H 0.8982 0.7370 0.2606 0.068 Uiso 1 1 calc R U
H34B H 0.9333 0.6368 0.2731 0.068 Uiso 1 1 calc R U
C35 C 0.9646(4) 0.9773(3) 0.6339(3) 0.0557(11) Uani 1 1 d . .
H35 H 1.0468 1.0077 0.6345 0.067 Uiso 1 1 calc R U
C36 C 0.8875(5) 0.9573(3) 0.7210(3) 0.0607(12) Uani 1 1 d . .
H36 H 0.9085 0.9716 0.7927 0.073 Uiso 1 1 calc R U
C37 C 0.7756(4) 0.9129(3) 0.6877(3) 0.0488(10) Uani 1 1 d . .
H37 H 0.7060 0.8921 0.7316 0.059 Uiso 1 1 calc R U
C38 C 0.7836(3) 0.9050(2) 0.5787(3) 0.0352(8) Uani 1 1 d . .
C39 C 0.8984(3) 0.9458(2) 0.5462(3) 0.0365(8) Uani 1 1 d . .
C40 C 0.9012(3) 0.9464(2) 0.4331(3) 0.0340(8) Uani 1 1 d . .
C41 C 1.0031(3) 0.9855(3) 0.3665(3) 0.0489(10) Uani 1 1 d . .
H41A H 1.0729 0.9442 0.3593 0.059 Uiso 1 1 calc R U
H41B H 1.0359 1.0384 0.3984 0.059 Uiso 1 1 calc R U
C42 C 0.9476(4) 1.0072(3) 0.2601(3) 0.0562(12) Uani 1 1 d . .
H42A H 0.8925 1.0580 0.2656 0.067 Uiso 1 1 calc R U
H42B H 1.0163 1.0216 0.2131 0.067 Uiso 1 1 calc R U
C43 C 0.8724(4) 0.9308(3) 0.2170(3) 0.0518(10) Uani 1 1 d . .
H43A H 0.9286 0.8808 0.2092 0.062 Uiso 1 1 calc R U
H43B H 0.8405 0.9463 0.1491 0.062 Uiso 1 1 calc R U
C44 C 0.7599(3) 0.9047(2) 0.2858(3) 0.0412(9) Uani 1 1 d . .
H44A H 0.6883 0.9431 0.2718 0.049 Uiso 1 1 calc R U
H44B H 0.7342 0.8451 0.2697 0.049 Uiso 1 1 calc R U
C45 C 0.7943(3) 0.9105(2) 0.3974(2) 0.0319(7) Uani 1 1 d . .
C46 C 0.7047(3) 0.8790(2) 0.4842(3) 0.0341(8) Uani 1 1 d . .
C47 C 0.5791(3) 0.9297(2) 0.4806(2) 0.0364(8) Uani 1 1 d . .
C48 C 0.5793(4) 1.0205(3) 0.4879(3) 0.0508(10) Uani 1 1 d . .
H48 H 0.6561 1.0504 0.4943 0.061 Uiso 1 1 calc R U
C49 C 0.4661(4) 1.0670(3) 0.4856(3) 0.0611(12) Uani 1 1 d . .
H49 H 0.4672 1.1279 0.4906 0.073 Uiso 1 1 calc R U
C50 C 0.3518(4) 1.0234(4) 0.4759(3) 0.0661(13) Uani 1 1 d . .
H50 H 0.2758 1.0547 0.4747 0.079 Uiso 1 1 calc R U
C51 C 0.3500(4) 0.9339(4) 0.4679(3) 0.0641(13) Uani 1 1 d . .
H51 H 0.2729 0.9044 0.4612 0.077 Uiso 1 1 calc R U
C52 C 0.4638(3) 0.8870(3) 0.4699(3) 0.0478(10) Uani 1 1 d . .
H52 H 0.4621 0.8262 0.4640 0.057 Uiso 1 1 calc R U

loop_
_atom_site_aniso_label
_atom_site_aniso_U_11
_atom_site_aniso_U_22
_atom_site_aniso_U_33
_atom_site_aniso_U_23
_atom_site_aniso_U_13
_atom_site_aniso_U_12
Fe1 0.0336(3) 0.0423(3) 0.0366(3) -0.0002(2) -0.0036(2) 0.0010(3)
Fe2 0.0391(3) 0.0452(3) 0.0342(3) -0.0008(2) -0.0065(2) 0.0060(3)
N1 0.050(2) 0.054(2) 0.051(2) 0.0135(16) 0.0069(16) 0.0081(17)
N2 0.053(2) 0.049(2) 0.0445(19) -0.0058(15) 0.0020(16) 0.0035(17)
O1 0.0403(15) 0.076(2) 0.0484(16) 0.0038(14) 0.0033(13) -0.0025(15)
O2 0.0384(14) 0.0387(15) 0.0582(17) 0.0043(12) -0.0035(12) 0.0021(12)
O3 0.0465(16) 0.086(2) 0.0529(18) 0.0013(16) 0.0125(14) 0.0035(16)
O4 0.0361(13) 0.0349(14) 0.0567(16) 0.0012(12) -0.0005(12) -0.0038(11)
C1 0.037(2) 0.061(3) 0.055(3) -0.014(2) -0.0008(18) -0.005(2)
C2 0.050(2) 0.069(3) 0.046(2) -0.011(2) -0.0054(19) -0.011(2)
C3 0.056(3) 0.054(3) 0.047(3) -0.016(2) 0.007(2) -0.001(2)
C4 0.050(2) 0.040(2) 0.055(3) -0.0089(18) 0.0032(19) 0.000(2)
C5 0.045(2) 0.039(2) 0.045(2) -0.0056(17) 0.0044(18) -0.0087(18)
C6 0.048(2) 0.033(2) 0.050(2) 0.0001(17) 0.0109(19) -0.0096(18)
C7 0.051(3) 0.081(3) 0.050(3) 0.004(2) 0.009(2) -0.012(2)
C8 0.055(3) 0.064(3) 0.055(3) 0.018(2) 0.007(2) -0.001(2)
C9 0.044(2) 0.043(2) 0.053(2) 0.0081(19) -0.0130(18) 0.011(2)
C10 0.057(3) 0.058(3) 0.051(3) 0.017(2) -0.014(2) -0.006(2)
C11 0.043(2) 0.063(3) 0.042(2) 0.0054(19) 0.0002(18) -0.008(2)
C12 0.0322(18) 0.039(2) 0.037(2) 0.0035(16) -0.0026(15) -0.0018(16)
C13 0.0343(19) 0.0320(19) 0.044(2) 0.0023(15) -0.0058(15) 0.0025(16)
C14 0.0339(18) 0.0304(18) 0.041(2) 0.0016(15) -0.0056(15) 0.0018(15)
C15 0.039(2) 0.039(2) 0.057(2) -0.0081(18) 0.0002(18) 0.0045(18)
C16 0.056(3) 0.068(3) 0.053(3) -0.008(2) 0.009(2) 0.010(2)
C17 0.062(3) 0.062(3) 0.042(2) -0.003(2) -0.0058(19) 0.001(2)
C18 0.042(2) 0.046(2) 0.043(2) 0.0085(17) -0.0072(17) -0.0017(18)
C19 0.0335(18) 0.0349(19) 0.0364(19) 0.0049(15) -0.0012(15) -0.0023(15)
C20 0.0311(18) 0.0360(19) 0.042(2) 0.0041(16) -0.0007(15) 0.0051(16)
C21 0.0311(17) 0.044(2) 0.0321(18) 0.0031(15) 0.0002(14) 0.0022(16)
C22 0.0335(19) 0.049(2) 0.056(2) 0.0116(18) -0.0021(17) 0.0057(18)
C23 0.049(2) 0.050(2) 0.054(3) 0.009(2) -0.0035(19) -0.006(2)
C24 0.035(2) 0.071(3) 0.044(2) 0.002(2) -0.0008(17) -0.011(2)
C25 0.031(2) 0.078(3) 0.049(2) -0.008(2) -0.0015(17) 0.004(2)
C26 0.037(2) 0.049(2) 0.045(2) -0.0035(18) -0.0029(16) 0.0070(18)
C27 0.041(2) 0.070(3) 0.058(3) 0.014(2) -0.004(2) 0.015(2)
C28 0.067(3) 0.083(3) 0.042(2) 0.003(2) -0.015(2) 0.029(3)
C29 0.069(3) 0.069(3) 0.039(2) 0.016(2) 0.008(2) 0.021(3)
C30 0.059(2) 0.040(2) 0.045(2) 0.0091(17) 0.0050(19) 0.014(2)
C31 0.044(2) 0.043(2) 0.038(2) 0.0061(16) 0.0026(17) 0.0127(18)
C32 0.046(2) 0.034(2) 0.047(2) 0.0058(17) 0.0104(19) 0.0110(17)
C33 0.077(3) 0.098(4) 0.045(3) -0.002(3) 0.016(2) 0.011(3)
C34 0.071(3) 0.050(3) 0.048(2) 0.000(2) 0.004(2) 0.013(2)
C35 0.057(3) 0.043(2) 0.066(3) -0.010(2) -0.023(2) -0.005(2)
C36 0.079(3) 0.060(3) 0.043(3) -0.017(2) -0.016(2) 0.012(3)
C37 0.054(2) 0.054(3) 0.039(2) -0.0069(18) 0.0047(18) 0.018(2)
C38 0.0334(18) 0.0348(19) 0.0373(19) -0.0022(15) -0.0054(15) 0.0055(16)
C39 0.0360(19) 0.0303(19) 0.043(2) -0.0009(15) -0.0104(16) -0.0011(16)
C40 0.0314(17) 0.0299(18) 0.041(2) 0.0038(15) -0.0040(15) 0.0002(15)
C41 0.033(2) 0.049(2) 0.065(3) 0.0151(19) -0.0026(18) -0.0042(18)
C42 0.043(2) 0.061(3) 0.064(3) 0.027(2) 0.007(2) 0.000(2)
C43 0.056(2) 0.061(3) 0.039(2) 0.0130(19) 0.0008(18) 0.011(2)
C44 0.0375(19) 0.047(2) 0.039(2) 0.0003(16) -0.0078(16) 0.0004(18)
C45 0.0285(16) 0.0312(18) 0.0360(18) -0.0013(14) -0.0025(14) 0.0020(15)
C46 0.0275(17) 0.0344(19) 0.040(2) 0.0006(15) -0.0007(14) -0.0034(15)
C47 0.0301(18) 0.048(2) 0.0308(18) 0.0059(15) 0.0005(14) 0.0056(16)
C48 0.046(2) 0.049(2) 0.058(3) 0.0047(19) 0.0049(19) 0.0081(19)
C49 0.068(3) 0.058(3) 0.058(3) 0.006(2) 0.010(2) 0.026(3)
C50 0.047(3) 0.094(4) 0.058(3) 0.024(3) 0.008(2) 0.027(3)
C51 0.033(2) 0.107(4) 0.052(3) 0.018(3) -0.0030(19) 0.007(2)
C52 0.0336(19) 0.065(3) 0.045(2) 0.0053(18) -0.0035(16) 0.0008(19)

loop_
_atom_type_symbol
_atom_type_description
_atom_type_scat_dispersion_real
_atom_type_scat_dispersion_imag
_atom_type_scat_source
C C 0.0033 0.0016 'International Tables Vol C Tables 4.2.6.8 and 6.1.1.4'
H H 0.0000 0.0000 'International Tables Vol C Tables 4.2.6.8 and 6.1.1.4'
N N 0.0061 0.0033 'International Tables Vol C Tables 4.2.6.8 and 6.1.1.4'
O O 0.0106 0.0060 'International Tables Vol C Tables 4.2.6.8 and 6.1.1.4'
Fe Fe 0.3463 0.8444 'International Tables Vol C Tables 4.2.6.8 and 6.1.1.4'

loop_
_geom_angle_atom_site_label_1
_geom_angle_atom_site_label_2
_geom_angle_atom_site_label_3
_geom_angle
C4 Fe1 C10 147.16(17)
C4 Fe1 C11 113.92(17)
C10 Fe1 C11 41.20(16)
C4 Fe1 C5 41.15(15)
C10 Fe1 C5 169.88(17)
C11 Fe1 C5 148.65(16)
C4 Fe1 C1 68.66(17)
C10 Fe1 C1 130.11(17)
C11 Fe1 C1 166.75(16)
C5 Fe1 C1 40.96(16)
C4 Fe1 C12 107.31(16)
C10 Fe1 C12 68.53(15)
C11 Fe1 C12 40.83(14)
C5 Fe1 C12 117.74(15)
C1 Fe1 C12 152.26(15)
C4 Fe1 C3 40.41(16)
C10 Fe1 C3 114.98(17)
C11 Fe1 C3 105.28(17)
C5 Fe1 C3 68.32(16)
C1 Fe1 C3 67.72(16)
C12 Fe1 C3 127.93(15)
C4 Fe1 C2 68.23(18)
C10 Fe1 C2 107.56(18)
C11 Fe1 C2 127.54(16)
C5 Fe1 C2 68.29(16)
C1 Fe1 C2 40.04(15)
C12 Fe1 C2 166.02(14)
C3 Fe1 C2 40.31(16)
C4 Fe1 C9 170.24(15)
C10 Fe1 C9 40.63(15)
C11 Fe1 C9 68.91(17)
C5 Fe1 C9 132.20(16)
C1 Fe1 C9 110.88(17)
C12 Fe1 C9 68.29(15)
C3 Fe1 C9 149.14(16)
C2 Fe1 C9 118.14(17)
C4 Fe1 C13 131.44(15)
C10 Fe1 C13 67.44(16)
C11 Fe1 C13 68.13(15)
C5 Fe1 C13 111.53(14)
C1 Fe1 C13 120.79(15)
C12 Fe1 C13 40.48(13)
C3 Fe1 C13 167.74(16)
C2 Fe1 C13 151.84(15)
C9 Fe1 C13 39.77(14)
C30 Fe2 C36 144.74(18)
C30 Fe2 C31 41.28(14)
C36 Fe2 C31 172.38(19)
C30 Fe2 C37 113.30(17)
C36 Fe2 C37 40.87(16)
C31 Fe2 C37 146.51(17)
C30 Fe2 C38 108.90(16)
C36 Fe2 C38 68.21(16)
C31 Fe2 C38 116.41(15)
C37 Fe2 C38 40.69(14)
C30 Fe2 C29 40.56(17)
C36 Fe2 C29 113.73(18)
C31 Fe2 C29 68.28(16)
C37 Fe2 C29 107.33(17)
C38 Fe2 C29 131.90(17)
C30 Fe2 C27 68.66(18)
C36 Fe2 C27 132.52(19)
C31 Fe2 C27 40.55(16)
C37 Fe2 C27 170.53(16)
C38 Fe2 C27 148.51(15)
C29 Fe2 C27 67.72(17)
C30 Fe2 C35 173.43(16)
C36 Fe2 C35 40.78(17)
C31 Fe2 C35 133.72(18)
C37 Fe2 C35 69.03(18)
C38 Fe2 C35 68.54(15)
C29 Fe2 C35 145.59(19)
C27 Fe2 C35 110.12(19)
C30 Fe2 C28 67.92(19)
C36 Fe2 C28 108.70(18)
C31 Fe2 C28 67.77(17)
C37 Fe2 C28 131.08(16)
C38 Fe2 C28 170.29(16)
C29 Fe2 C28 39.89(18)
C27 Fe2 C28 40.10(16)
C35 Fe2 C28 115.62(19)
C30 Fe2 C39 134.14(15)
C36 Fe2 C39 67.51(16)
C31 Fe2 C39 111.60(14)
C37 Fe2 C39 68.09(15)
C38 Fe2 C39 40.46(13)
C29 Fe2 C39 172.00(18)
C27 Fe2 C39 117.77(15)
C35 Fe2 C39 40.15(14)
C28 Fe2 C39 148.00(18)
C6 N1 C8 107.2(3)
C32 N2 C34 106.6(3)
C6 O1 C7 105.8(3)
C20 O2 H2 109.5
C32 O3 C33 104.8(3)
C46 O4 H4 109.5
C2 C1 C5 108.4(3)
C2 C1 Fe1 70.4(2)
C5 C1 Fe1 69.2(2)
C2 C1 H1 125.8
C5 C1 H1 125.8
Fe1 C1 H1 125.8
C1 C2 C3 108.1(4)
C1 C2 Fe1 69.5(2)
C3 C2 Fe1 69.6(2)
C1 C2 H2A 125.9
C3 C2 H2A 125.9
Fe1 C2 H2A 125.9
C4 C3 C2 108.4(4)
C4 C3 Fe1 69.0(2)
C2 C3 Fe1 70.0(2)
C4 C3 H3 125.8
C2 C3 H3 125.8
Fe1 C3 H3 125.8
C3 C4 C5 107.9(4)
C3 C4 Fe1 70.6(2)
C5 C4 Fe1 69.7(2)
C3 C4 H4A 126.0
C5 C4 H4A 126.0
Fe1 C4 H4A 126.0
C4 C5 C1 107.1(3)
C4 C5 C6 123.9(4)
C1 C5 C6 128.9(3)
C4 C5 Fe1 69.2(2)
C1 C5 Fe1 69.8(2)
C6 C5 Fe1 124.1(3)
N1 C6 O1 118.3(3)
N1 C6 C5 126.0(3)
O1 C6 C5 115.7(4)
O1 C7 C8 104.4(3)
O1 C7 H7A 110.9
C8 C7 H7A 110.9
O1 C7 H7B 110.9
C8 C7 H7B 110.9
H7A C7 H7B 108.9
N1 C8 C7 104.2(3)
N1 C8 H8A 110.9
C7 C8 H8A 110.9
N1 C8 H8B 110.9
C7 C8 H8B 110.9
H8A C8 H8B 108.9
C13 C9 C10 107.1(3)
C13 C9 Fe1 70.4(2)
C10 C9 Fe1 68.1(2)
C13 C9 H9 126.5
C10 C9 H9 126.5
Fe1 C9 H9 126.5
C9 C10 C11 108.9(4)
C9 C10 Fe1 71.3(2)
C11 C10 Fe1 69.4(2)
C9 C10 H10 125.5
C11 C10 H10 125.5
Fe1 C10 H10 125.5
C12 C11 C10 107.2(4)
C12 C11 Fe1 70.1(2)
C10 C11 Fe1 69.4(2)
C12 C11 H11 126.4
C10 C11 H11 126.4
Fe1 C11 H11 126.4
C11 C12 C13 107.9(3)
C11 C12 C20 142.1(3)
C13 C12 C20 109.3(3)
C11 C12 Fe1 69.1(2)
C13 C12 Fe1 71.1(2)
C20 C12 Fe1 130.5(2)
C9 C13 C12 108.9(3)
C9 C13 C14 142.2(3)
C12 C13 C14 108.7(3)
C9 C13 Fe1 69.8(2)
C12 C13 Fe1 68.39(19)
C14 C13 Fe1 129.4(2)
C19 C14 C13 108.9(3)
C19 C14 C15 124.3(3)
C13 C14 C15 126.8(3)
C14 C15 C16 111.5(3)
C14 C15 H15A 109.3
C16 C15 H15A 109.3
C14 C15 H15B 109.3
C16 C15 H15B 109.3
H15A C15 H15B 108.0
C17 C16 C15 113.0(3)
C17 C16 H16A 109.0
C15 C16 H16A 109.0
C17 C16 H16B 109.0
C15 C16 H16B 109.0
H16A C16 H16B 107.8
C16 C17 C18 112.0(4)
C16 C17 H17A 109.2
C18 C17 H17A 109.2
C16 C17 H17B 109.2
C18 C17 H17B 109.2
H17A C17 H17B 107.9
C19 C18 C17 109.2(3)
C19 C18 H18A 109.8
C17 C18 H18A 109.8
C19 C18 H18B 109.8
C17 C18 H18B 109.8
H18A C18 H18B 108.3
C14 C19 C18 124.4(3)
C14 C19 C20 113.0(3)
C18 C19 C20 122.6(3)
O2 C20 C21 107.9(3)
O2 C20 C12 115.1(3)
C21 C20 C12 112.0(3)
O2 C20 C19 111.4(3)
C21 C20 C19 110.3(3)
C12 C20 C19 100.0(3)
C22 C21 C26 117.8(3)
C22 C21 C20 120.0(3)
C26 C21 C20 122.1(3)
C23 C22 C21 121.7(3)
C23 C22 H22 119.2
C21 C22 H22 119.2
C22 C23 C24 120.0(4)
C22 C23 H23 120.0
C24 C23 H23 120.0
C25 C24 C23 119.3(4)
C25 C24 H24 120.4
C23 C24 H24 120.4
C24 C25 C26 120.9(4)
C24 C25 H25 119.6
C26 C25 H25 119.6
C25 C26 C21 120.3(4)
C25 C26 H26 119.8
C21 C26 H26 119.8
C28 C27 C31 107.9(4)
C28 C27 Fe2 70.3(2)
C31 C27 Fe2 69.3(2)
C28 C27 H27 126.0
C31 C27 H27 126.0
Fe2 C27 H27 126.0
C29 C28 C27 108.6(4)
C29 C28 Fe2 69.5(2)
C27 C28 Fe2 69.6(2)
C29 C28 H28 125.7
C27 C28 H28 125.7
Fe2 C28 H28 125.7
C28 C29 C30 108.5(4)
C28 C29 Fe2 70.6(2)
C30 C29 Fe2 69.0(2)
C28 C29 H29 125.7
C30 C29 H29 125.7
Fe2 C29 H29 125.7
C29 C30 C31 107.4(4)
C29 C30 Fe2 70.5(3)
C31 C30 Fe2 69.8(2)
C29 C30 H30 126.3
C31 C30 H30 126.3
Fe2 C30 H30 126.3
C27 C31 C30 107.5(3)
C27 C31 C32 128.4(3)
C30 C31 C32 124.0(4)
C27 C31 Fe2 70.2(2)
C30 C31 Fe2 68.9(2)
C32 C31 Fe2 124.6(3)
N2 C32 O3 118.7(3)
N2 C32 C31 126.3(3)
O3 C32 C31 115.1(4)
O3 C33 C34 105.4(3)
O3 C33 H33A 110.7
C34 C33 H33A 110.7
O3 C33 H33B 110.7
C34 C33 H33B 110.7
H33A C33 H33B 108.8
N2 C34 C33 104.3(3)
N2 C34 H34A 110.9
C33 C34 H34A 110.9
N2 C34 H34B 110.9
C33 C34 H34B 110.9
H34A C34 H34B 108.9
C39 C35 C36 106.6(4)
C39 C35 Fe2 70.3(2)
C36 C35 Fe2 68.6(2)
C39 C35 H35 126.7
C36 C35 H35 126.7
Fe2 C35 H35 126.7
C37 C36 C35 109.4(4)
C37 C36 Fe2 70.1(2)
C35 C36 Fe2 70.7(2)
C37 C36 H36 125.3
C35 C36 H36 125.3
Fe2 C36 H36 125.3
C38 C37 C36 106.9(3)
C38 C37 Fe2 69.72(19)
C36 C37 Fe2 69.0(2)
C38 C37 H37 126.5
C36 C37 H37 126.5
Fe2 C37 H37 126.5
C37 C38 C39 108.1(3)
C37 C38 C46 141.7(3)
C39 C38 C46 109.5(3)
C37 C38 Fe2 69.6(2)
C39 C38 Fe2 70.60(19)
C46 C38 Fe2 130.8(2)
C35 C39 C38 109.0(3)
C35 C39 C40 142.2(4)
C38 C39 C40 108.6(3)
C35 C39 Fe2 69.5(2)
C38 C39 Fe2 68.94(19)
C40 C39 Fe2 129.5(2)
C45 C40 C39 109.0(3)
C45 C40 C41 124.5(3)
C39 C40 C41 126.4(3)
C40 C41 C42 109.5(3)
C40 C41 H41A 109.8
C42 C41 H41A 109.8
C40 C41 H41B 109.8
C42 C41 H41B 109.8
H41A C41 H41B 108.2
C43 C42 C41 111.3(3)
C43 C42 H42A 109.4
C41 C42 H42A 109.4
C43 C42 H42B 109.4
C41 C42 H42B 109.4
H42A C42 H42B 108.0
C42 C43 C44 112.8(3)
C42 C43 H43A 109.0
C44 C43 H43A 109.0
C42 C43 H43B 109.0
C44 C43 H43B 109.0
H43A C43 H43B 107.8
C45 C44 C43 111.3(3)
C45 C44 H44A 109.4
C43 C44 H44A 109.4
C45 C44 H44B 109.4
C43 C44 H44B 109.4
H44A C44 H44B 108.0
C40 C45 C44 124.3(3)
C40 C45 C46 113.0(3)
C44 C45 C46 122.7(3)
O4 C46 C38 115.5(3)
O4 C46 C47 107.9(3)
C38 C46 C47 111.0(3)
O4 C46 C45 112.0(3)
C38 C46 C45 99.9(3)
C47 C46 C45 110.3(3)
C52 C47 C48 118.5(3)
C52 C47 C46 121.4(3)
C48 C47 C46 120.1(3)
C49 C48 C47 120.5(4)
C49 C48 H48 119.7
C47 C48 H48 119.7
C50 C49 C48 120.2(4)
C50 C49 H49 119.9
C48 C49 H49 119.9
C51 C50 C49 120.0(4)
C51 C50 H50 120.0
C49 C50 H50 120.0
C50 C51 C52 119.9(4)
C50 C51 H51 120.0
C52 C51 H51 120.0
C47 C52 C51 120.8(4)
C47 C52 H52 119.6
C51 C52 H52 119.6

loop_
_geom_bond_atom_site_label_1
_geom_bond_atom_site_label_2
_geom_bond_distance
Fe1 C4 2.028(4)
Fe1 C10 2.031(4)
Fe1 C11 2.032(4)
Fe1 C5 2.035(4)
Fe1 C1 2.044(4)
Fe1 C12 2.045(3)
Fe1 C3 2.050(4)
Fe1 C2 2.055(4)
Fe1 C9 2.074(4)
Fe1 C13 2.081(4)
Fe2 C30 2.027(4)
Fe2 C36 2.029(4)
Fe2 C31 2.040(4)
Fe2 C37 2.043(4)
Fe2 C38 2.044(3)
Fe2 C29 2.046(4)
Fe2 C27 2.052(4)
Fe2 C35 2.056(4)
Fe2 C28 2.061(4)
Fe2 C39 2.066(3)
N1 C6 1.258(5)
N1 C8 1.477(5)
N2 C32 1.262(5)
N2 C34 1.480(5)
O1 C6 1.359(4)
O1 C7 1.448(5)
O2 C20 1.426(4)
O2 H2 0.8200
O3 C32 1.353(4)
O3 C33 1.454(5)
O4 C46 1.418(4)
O4 H4 0.8200
C1 C2 1.403(5)
C1 C5 1.427(6)
C1 H1 0.9800
C2 C3 1.415(6)
C2 H2A 0.9800
C3 C4 1.409(6)
C3 H3 0.9800
C4 C5 1.428(5)
C4 H4A 0.9800
C5 C6 1.454(5)
C7 C8 1.524(5)
C7 H7A 0.9700
C7 H7B 0.9700
C8 H8A 0.9700
C8 H8B 0.9700
C9 C13 1.413(5)
C9 C10 1.426(5)
C9 H9 0.9800
C10 C11 1.429(6)
C10 H10 0.9800
C11 C12 1.422(5)
C11 H11 0.9800
C12 C13 1.428(5)
C12 C20 1.531(5)
C13 C14 1.465(5)
C14 C19 1.333(5)
C14 C15 1.491(5)
C15 C16 1.530(5)
C15 H15A 0.9700
C15 H15B 0.9700
C16 C17 1.504(6)
C16 H16A 0.9700
C16 H16B 0.9700
C17 C18 1.526(5)
C17 H17A 0.9700
C17 H17B 0.9700
C18 C19 1.497(5)
C18 H18A 0.9700
C18 H18B 0.9700
C19 C20 1.546(5)
C20 C21 1.521(5)
C21 C22 1.387(5)
C21 C26 1.391(5)
C22 C23 1.373(5)
C22 H22 0.9300
C23 C24 1.385(5)
C23 H23 0.9300
C24 C25 1.367(5)
C24 H24 0.9300
C25 C26 1.390(5)
C25 H25 0.9300
C26 H26 0.9300
C27 C28 1.410(5)
C27 C31 1.418(6)
C27 H27 0.9800
C28 C29 1.401(6)
C28 H28 0.9800
C29 C30 1.412(6)
C29 H29 0.9800
C30 C31 1.434(5)
C30 H30 0.9800
C31 C32 1.462(5)
C33 C34 1.495(6)
C33 H33A 0.9700
C33 H33B 0.9700
C34 H34A 0.9700
C34 H34B 0.9700
C35 C39 1.415(5)
C35 C36 1.423(6)
C35 H35 0.9800
C36 C37 1.422(6)
C36 H36 0.9800
C37 C38 1.421(5)
C37 H37 0.9800
C38 C39 1.422(5)
C38 C46 1.529(5)
C39 C40 1.466(5)
C40 C45 1.330(4)
C40 C41 1.499(5)
C41 C42 1.532(6)
C41 H41A 0.9700
C41 H41B 0.9700
C42 C43 1.512(6)
C42 H42A 0.9700
C42 H42B 0.9700
C43 C44 1.535(5)
C43 H43A 0.9700
C43 H43B 0.9700
C44 C45 1.493(5)
C44 H44A 0.9700
C44 H44B 0.9700
C45 C46 1.545(4)
C46 C47 1.530(4)
C47 C52 1.382(5)
C47 C48 1.387(5)
C48 C49 1.384(5)
C48 H48 0.9300
C49 C50 1.378(6)
C49 H49 0.9300
C50 C51 1.368(7)
C50 H50 0.9300
C51 C52 1.392(5)
C51 H51 0.9300
C52 H52 0.9300

loop_
_geom_torsion_atom_site_label_1
_geom_torsion_atom_site_label_2
_geom_torsion_atom_site_label_3
_geom_torsion_atom_site_label_4
_geom_torsion
C5 C1 C2 C3 0.2(5)
Fe1 C1 C2 C3 59.2(3)
C5 C1 C2 Fe1 -58.9(3)
C1 C2 C3 C4 -0.7(5)
Fe1 C2 C3 C4 58.4(3)
C1 C2 C3 Fe1 -59.1(3)
C2 C3 C4 C5 0.9(5)
Fe1 C3 C4 C5 60.0(3)
C2 C3 C4 Fe1 -59.1(3)
C3 C4 C5 C1 -0.7(5)
Fe1 C4 C5 C1 59.8(3)
C3 C4 C5 C6 -178.4(3)
Fe1 C4 C5 C6 -117.8(4)
C3 C4 C5 Fe1 -60.6(3)
C2 C1 C5 C4 0.3(4)
Fe1 C1 C5 C4 -59.4(3)
C2 C1 C5 C6 177.8(4)
Fe1 C1 C5 C6 118.1(4)
C2 C1 C5 Fe1 59.7(3)
C8 N1 C6 O1 1.8(5)
C8 N1 C6 C5 -177.3(3)
C7 O1 C6 N1 -3.0(5)
C7 O1 C6 C5 176.2(3)
C4 C5 C6 N1 6.3(6)
C1 C5 C6 N1 -170.8(4)
Fe1 C5 C6 N1 -80.1(5)
C4 C5 C6 O1 -172.7(3)
C1 C5 C6 O1 10.2(6)
Fe1 C5 C6 O1 100.9(3)
C6 O1 C7 C8 2.7(4)
C6 N1 C8 C7 0.2(5)
O1 C7 C8 N1 -1.8(4)
C13 C9 C10 C11 0.4(5)
Fe1 C9 C10 C11 -59.5(3)
C13 C9 C10 Fe1 59.9(3)
C9 C10 C11 C12 0.5(5)
Fe1 C10 C11 C12 -60.2(3)
C9 C10 C11 Fe1 60.6(3)
C10 C11 C12 C13 -1.1(4)
Fe1 C11 C12 C13 -60.8(2)
C10 C11 C12 C20 -170.4(5)
Fe1 C11 C12 C20 129.9(5)
C10 C11 C12 Fe1 59.7(3)
C10 C9 C13 C12 -1.1(4)
Fe1 C9 C13 C12 57.3(2)
C10 C9 C13 C14 172.5(4)
Fe1 C9 C13 C14 -129.1(5)
C10 C9 C13 Fe1 -58.4(3)
C11 C12 C13 C9 1.4(4)
C20 C12 C13 C9 174.5(3)
Fe1 C12 C13 C9 -58.1(3)
C11 C12 C13 C14 -174.5(3)
C20 C12 C13 C14 -1.4(4)
Fe1 C12 C13 C14 126.0(3)
C11 C12 C13 Fe1 59.6(3)
C20 C12 C13 Fe1 -127.4(3)
C9 C13 C14 C19 -170.4(5)
C12 C13 C14 C19 3.2(4)
Fe1 C13 C14 C19 80.2(4)
C9 C13 C14 C15 7.3(7)
C12 C13 C14 C15 -179.0(3)
Fe1 C13 C14 C15 -102.1(4)
C19 C14 C15 C16 -5.4(5)
C13 C14 C15 C16 177.1(3)
C14 C15 C16 C17 36.3(5)
C15 C16 C17 C18 -59.6(5)
C16 C17 C18 C19 47.9(5)
C13 C14 C19 C18 174.2(3)
C15 C14 C19 C18 -3.7(6)
C13 C14 C19 C20 -3.8(4)
C15 C14 C19 C20 178.4(3)
C17 C18 C19 C14 -17.7(5)
C17 C18 C19 C20 160.1(3)
C11 C12 C20 O2 -72.0(6)
C13 C12 C20 O2 118.8(3)
Fe1 C12 C20 O2 37.5(4)
C11 C12 C20 C21 51.8(6)
C13 C12 C20 C21 -117.4(3)
Fe1 C12 C20 C21 161.2(2)
C11 C12 C20 C19 168.6(5)
C13 C12 C20 C19 -0.6(4)
Fe1 C12 C20 C19 -81.9(3)
C14 C19 C20 O2 -119.4(3)
C18 C19 C20 O2 62.7(4)
C14 C19 C20 C21 120.8(3)
C18 C19 C20 C21 -57.1(4)
C14 C19 C20 C12 2.7(4)
C18 C19 C20 C12 -175.2(3)
O2 C20 C21 C22 -179.4(3)
C12 C20 C21 C22 52.9(4)
C19 C20 C21 C22 -57.6(4)
O2 C20 C21 C26 -2.3(5)
C12 C20 C21 C26 -130.0(3)
C19 C20 C21 C26 119.6(3)
C26 C21 C22 C23 -0.5(6)
C20 C21 C22 C23 176.7(3)
C21 C22 C23 C24 0.6(6)
C22 C23 C24 C25 -0.5(6)
C23 C24 C25 C26 0.3(6)
C24 C25 C26 C21 -0.2(6)
C22 C21 C26 C25 0.3(5)
C20 C21 C26 C25 -176.9(3)
C31 C27 C28 C29 -0.6(5)
Fe2 C27 C28 C29 58.7(3)
C31 C27 C28 Fe2 -59.3(3)
C27 C28 C29 C30 0.0(5)
Fe2 C28 C29 C30 58.7(3)
C27 C28 C29 Fe2 -58.7(3)
C28 C29 C30 C31 0.6(5)
Fe2 C29 C30 C31 60.4(3)
C28 C29 C30 Fe2 -59.7(3)
C28 C27 C31 C30 1.0(5)
Fe2 C27 C31 C30 -59.0(3)
C28 C27 C31 C32 178.9(4)
Fe2 C27 C31 C32 118.9(4)
C28 C27 C31 Fe2 59.9(3)
C29 C30 C31 C27 -1.0(4)
Fe2 C30 C31 C27 59.8(3)
C29 C30 C31 C32 -179.0(3)
Fe2 C30 C31 C32 -118.2(3)
C29 C30 C31 Fe2 -60.8(3)
C34 N2 C32 O3 -0.5(5)
C34 N2 C32 C31 179.3(3)
C33 O3 C32 N2 -2.7(5)
C33 O3 C32 C31 177.5(3)
C27 C31 C32 N2 -169.0(4)
C30 C31 C32 N2 8.6(6)
Fe2 C31 C32 N2 -77.8(5)
C27 C31 C32 O3 10.8(6)
C30 C31 C32 O3 -171.7(3)
Fe2 C31 C32 O3 101.9(4)
C32 O3 C33 C34 4.5(5)
C32 N2 C34 C33 3.3(5)
O3 C33 C34 N2 -4.8(5)
C39 C35 C36 C37 0.8(5)
Fe2 C35 C36 C37 -59.6(3)
C39 C35 C36 Fe2 60.4(3)
C35 C36 C37 C38 0.2(5)
Fe2 C36 C37 C38 -59.7(3)
C35 C36 C37 Fe2 59.9(3)
C36 C37 C38 C39 -1.1(4)
Fe2 C37 C38 C39 -60.4(2)
C36 C37 C38 C46 -170.0(4)
Fe2 C37 C38 C46 130.8(5)
C36 C37 C38 Fe2 59.3(3)
C36 C35 C39 C38 -1.5(5)
Fe2 C35 C39 C38 57.7(3)
C36 C35 C39 C40 171.9(4)
Fe2 C35 C39 C40 -128.9(5)
C36 C35 C39 Fe2 -59.2(3)
C37 C38 C39 C35 1.7(4)
C46 C38 C39 C35 174.3(3)
Fe2 C38 C39 C35 -58.1(3)
C37 C38 C39 C40 -174.1(3)
C46 C38 C39 C40 -1.4(4)
Fe2 C38 C39 C40 126.2(3)
C37 C38 C39 Fe2 59.8(2)
C46 C38 C39 Fe2 -127.6(3)
C35 C39 C40 C45 -171.9(5)
C38 C39 C40 C45 1.5(4)
Fe2 C39 C40 C45 79.1(4)
C35 C39 C40 C41 4.7(7)
C38 C39 C40 C41 178.1(3)
Fe2 C39 C40 C41 -104.3(4)
C45 C40 C41 C42 19.8(5)
C39 C40 C41 C42 -156.3(4)
C40 C41 C42 C43 -48.1(4)
C41 C42 C43 C44 60.1(4)
C42 C43 C44 C45 -38.9(4)
C39 C40 C45 C44 176.1(3)
C41 C40 C45 C44 -0.5(5)
C39 C40 C45 C46 -1.0(4)
C41 C40 C45 C46 -177.7(3)
C43 C44 C45 C40 9.6(5)
C43 C44 C45 C46 -173.5(3)
C37 C38 C46 O4 -70.2(6)
C39 C38 C46 O4 121.1(3)
Fe2 C38 C46 O4 40.2(4)
C37 C38 C46 C47 53.0(6)
C39 C38 C46 C47 -115.7(3)
Fe2 C38 C46 C47 163.5(2)
C37 C38 C46 C45 169.5(5)
C39 C38 C46 C45 0.7(3)
Fe2 C38 C46 C45 -80.1(3)
C40 C45 C46 O4 -122.6(3)
C44 C45 C46 O4 60.2(4)
C40 C45 C46 C38 0.2(4)
C44 C45 C46 C38 -177.0(3)
C40 C45 C46 C47 117.2(3)
C44 C45 C46 C47 -60.0(4)
O4 C46 C47 C52 -0.3(4)
C38 C46 C47 C52 -127.8(3)
C45 C46 C47 C52 122.3(3)
O4 C46 C47 C48 179.8(3)
C38 C46 C47 C48 52.4(4)
C45 C46 C47 C48 -57.5(4)
C52 C47 C48 C49 0.7(5)
C46 C47 C48 C49 -179.5(3)
C47 C48 C49 C50 -0.1(6)
C48 C49 C50 C51 -0.3(6)
C49 C50 C51 C52 0.1(6)
C48 C47 C52 C51 -0.9(5)
C46 C47 C52 C51 179.3(3)
C50 C51 C52 C47 0.5(6)
